data_7706811
loop_
_publ_author_name
'Wei\&s, Sebastian'
'Widemann, Max'
'Eichele, Klaus'
'Schubert, Hartmut'
'Wesemann, Lars'

_publ_section_title
;
 Low valent lead and tin hydrides in reactions with heteroallenes.
;
_journal_issue 14
_journal_name_full 'Dalton transactions (Cambridge, England : 2003)'
_journal_page_first 4952
_journal_page_last 4958
_journal_paper_doi 10.1039/d1dt00542a
_journal_volume 50
_journal_year 2021
_chemical_formula_sum 'C79 H114 O2 Sn2'
_chemical_formula_weight 1333.08
_space_group_crystal_system monoclinic
_space_group_IT_number 15
_space_group_name_Hall '-C 2yc'
_space_group_name_H-M_alt 'C 1 2/c 1'
_atom_sites_solution_hydrogens mixed
_audit_creation_method SHELXL-2018/1
_audit_update_record
;
2021-03-08 deposited with the CCDC.	2021-03-09 downloaded from the CCDC.
;
_cell_angle_alpha 90
_cell_angle_beta 96.3620(10)
_cell_angle_gamma 90
_cell_formula_units_Z 4
_cell_length_a 22.3552(4)
_cell_length_b 16.2894(3)
_cell_length_c 19.6949(4)
_cell_measurement_reflns_used 9920
_cell_measurement_temperature 293(2)
_cell_measurement_theta_max 28.00
_cell_measurement_theta_min 2.51
_cell_volume 7127.8(2)
_computing_cell_refinement 'Bruker SAINT'
_computing_data_collection 'Bruker APEX2'
_computing_data_reduction 'Bruker SAINT'
_computing_molecular_graphics Mercury
_computing_publication_material Platon,Wingx,Shelxle
_computing_structure_refinement 'SHELXL-2018/1 (Sheldrick, 2018)'
_computing_structure_solution 'SHELXT 2014/4 (Sheldrick, 2014)'
_diffrn_ambient_temperature 293(2)
_diffrn_measured_fraction_theta_full 1.000
_diffrn_measured_fraction_theta_max 0.996
_diffrn_measurement_device_type 'Bruker APEX-II CCD'
_diffrn_measurement_method '\f and \w scans'
_diffrn_radiation_type MoK\a
_diffrn_radiation_wavelength 0.71073
_diffrn_reflns_av_R_equivalents 0.0602
_diffrn_reflns_av_unetI/netI 0.0419
_diffrn_reflns_Laue_measured_fraction_full 1.000
_diffrn_reflns_Laue_measured_fraction_max 0.996
_diffrn_reflns_limit_h_max 29
_diffrn_reflns_limit_h_min -29
_diffrn_reflns_limit_k_max 21
_diffrn_reflns_limit_k_min -21
_diffrn_reflns_limit_l_max 26
_diffrn_reflns_limit_l_min -26
_diffrn_reflns_number 58989
_diffrn_reflns_point_group_measured_fraction_full 1.000
_diffrn_reflns_point_group_measured_fraction_max 0.996
_diffrn_reflns_theta_full 25.242
_diffrn_reflns_theta_max 28.050
_diffrn_reflns_theta_min 1.809
_exptl_absorpt_coefficient_mu 0.744
_exptl_absorpt_correction_T_max 0.7456
_exptl_absorpt_correction_T_min 0.6940
_exptl_absorpt_correction_type multi-scan
_exptl_absorpt_process_details 'SADABS V2012/1 (Bruker AXS Inc.)'
_exptl_crystal_colour yellow
_exptl_crystal_density_diffrn 1.242
_exptl_crystal_description prism
_exptl_crystal_F_000 2816
_exptl_crystal_size_max 0.18
_exptl_crystal_size_mid 0.16
_exptl_crystal_size_min 0.14
_refine_diff_density_max 1.920
_refine_diff_density_min -0.696
_refine_diff_density_rms 0.084
_refine_ls_extinction_method none
_refine_ls_goodness_of_fit_ref 1.029
_refine_ls_hydrogen_treatment mixed
_refine_ls_matrix_type full
_refine_ls_number_parameters 401
_refine_ls_number_reflns 8614
_refine_ls_number_restraints 1
_refine_ls_restrained_S_all 1.029
_refine_ls_R_factor_all 0.0795
_refine_ls_R_factor_gt 0.0546
_refine_ls_shift/su_max 0.001
_refine_ls_shift/su_mean 0.000
_refine_ls_structure_factor_coef Fsqd
_refine_ls_weighting_details 'w=1/[\s^2^(Fo^2^)+(0.0664P)^2^+21.2881P] where P=(Fo^2^+2Fc^2^)/3'
_refine_ls_weighting_scheme calc
_refine_ls_wR_factor_gt 0.1334
_refine_ls_wR_factor_ref 0.1436
_reflns_Friedel_coverage 0.000
_reflns_number_gt 6437
_reflns_number_total 8614
_reflns_threshold_expression 'I > 2\s(I)'
_cod_data_source_file d1dt00542a2.cif
_cod_data_source_block shelx
_cod_depositor_comments 'Adding full bibliography for 7706807--7706812.cif.'
_cod_original_sg_symbol_H-M 'C 2/c'
_cod_database_code 7706811
_shelx_shelxl_version_number 2018/1
_shelx_space_group_comment
;
The symmetry employed for this shelxl refinement is uniquely defined
by the following loop, which should always be used as a source of
symmetry information in preference to the above space-group names.
They are only intended as comments.
;

loop_
_space_group_symop_operation_xyz
'x, y, z'
'-x, y, -z+1/2'
'x+1/2, y+1/2, z'
'-x+1/2, y+1/2, -z+1/2'
'-x, -y, -z'
'x, -y, z-1/2'
'-x+1/2, -y+1/2, -z'
'x+1/2, -y+1/2, z-1/2'

loop_
_atom_site_label
_atom_site_type_symbol
_atom_site_fract_x
_atom_site_fract_y
_atom_site_fract_z
_atom_site_U_iso_or_equiv
_atom_site_adp_type
_atom_site_occupancy
_atom_site_site_symmetry_order
_atom_site_calc_flag
_atom_site_refinement_flags_posn
_atom_site_refinement_flags_adp
_atom_site_refinement_flags_occupancy
_atom_site_disorder_assembly
_atom_site_disorder_group
Sn1 Sn 0.45740(2) 0.29438(4) 0.17061(3) 0.03115(14) Uani 0.5 1 d . . P A -1
Sn2 Sn 0.48608(3) 0.28034(3) 0.19122(2) 0.03026(13) Uani 0.5 1 d D . P A 2
O1 O 0.47980(11) 0.41660(15) 0.19530(13) 0.0432(6) Uani 1 1 d . . . . .
C1 C 0.60992(10) 0.37625(15) 0.14257(12) 0.0142(5) Uani 1 1 d . . . . .
C2 C 0.39900(11) 0.16502(16) 0.04337(13) 0.0208(5) Uani 1 1 d . . . . .
C3 C 0.57896(10) 0.32232(14) 0.08730(12) 0.0139(5) Uani 1 1 d . . . . .
C4 C 0.57901(11) 0.26268(16) -0.02538(13) 0.0187(5) Uani 1 1 d . . . . .
H1 H 0.594511 0.260873 -0.067272 0.022 Uiso 1 1 calc R U . . .
C5 C 0.60144(11) 0.46218(15) 0.14124(12) 0.0163(5) Uani 1 1 d . . . . .
C6 C 0.66743(11) 0.47418(15) 0.24804(12) 0.0162(5) Uani 1 1 d . . . . .
C8 C 0.66624(12) 0.24944(16) 0.19184(14) 0.0204(5) Uani 1 1 d . . . . .
H3 H 0.630101 0.218947 0.173948 0.025 Uiso 1 1 calc R U . . .
C11 C 0.60305(11) 0.31617(15) 0.02514(13) 0.0165(5) Uani 1 1 d . . . . .
H4 H 0.635873 0.348590 0.017451 0.020 Uiso 1 1 calc R U . . .
C12 C 0.43880(12) 0.02263(17) 0.11210(14) 0.0233(6) Uani 1 1 d . . . . .
H5 H 0.451890 -0.024438 0.136019 0.028 Uiso 1 1 calc R U . . .
C13 C 0.64930(10) 0.34006(14) 0.19532(12) 0.0151(5) Uani 1 1 d . . . . .
C14 C 0.52875(11) 0.27403(15) 0.09902(12) 0.0165(5) Uani 1 1 d . . . . .
C16 C 0.67623(10) 0.38963(15) 0.24744(12) 0.0165(5) Uani 1 1 d . . . . .
H6 H 0.700908 0.365522 0.283061 0.020 Uiso 1 1 calc R U . . .
C17 C 0.50692(10) 0.21664(15) 0.04887(13) 0.0160(5) Uani 1 1 d . . . . .
C18 C 0.63060(11) 0.50880(15) 0.19410(13) 0.0179(5) Uani 1 1 d . . . . .
H7 H 0.625230 0.565424 0.193303 0.022 Uiso 1 1 calc R U . . .
C20 C 0.54775(11) 0.06510(16) 0.11993(13) 0.0200(5) Uani 1 1 d . . . . .
H9 H 0.570483 0.111745 0.104640 0.024 Uiso 1 1 calc R U . . .
C23 C 0.48116(11) 0.08220(16) 0.09906(13) 0.0195(5) Uani 1 1 d . . . . .
C26 C 0.35903(12) 0.10330(17) 0.05690(14) 0.0237(6) Uani 1 1 d . . . . .
H10 H 0.318246 0.110382 0.042928 0.028 Uiso 1 1 calc R U . . .
C28 C 0.69033(12) 0.21132(17) 0.26050(14) 0.0240(6) Uani 1 1 d . . . . .
H12 H 0.728144 0.236228 0.276723 0.036 Uiso 1 1 calc R U . . .
H13 H 0.695899 0.153392 0.254815 0.036 Uiso 1 1 calc R U . . .
H14 H 0.662046 0.220436 0.293013 0.036 Uiso 1 1 calc R U . . .
C29 C 0.53157(11) 0.21177(15) -0.01296(13) 0.0182(5) Uani 1 1 d . . . . .
H15 H 0.516213 0.174306 -0.046028 0.022 Uiso 1 1 calc R U . . .
C32 C 0.56393(13) 0.50342(16) 0.08147(14) 0.0235(6) Uani 1 1 d . . . . .
H18 H 0.536920 0.461991 0.058745 0.028 Uiso 1 1 calc R U . . .
C33 C 0.37799(12) 0.03143(17) 0.09057(14) 0.0251(6) Uani 1 1 d . . . . .
C34 C 0.69674(12) 0.52833(16) 0.30526(13) 0.0207(5) Uani 1 1 d . . . . .
H19 H 0.707090 0.580428 0.284600 0.025 Uiso 1 1 calc R U . . .
C38 C 0.46089(11) 0.15371(15) 0.06416(13) 0.0177(5) Uani 1 1 d . . . . .
C39 C 0.60527(16) 0.53425(19) 0.02969(15) 0.0351(7) Uani 1 1 d . . . . .
H23 H 0.581364 0.558320 -0.008700 0.053 Uiso 1 1 calc R U . . .
H24 H 0.627876 0.489038 0.014449 0.053 Uiso 1 1 calc R U . . .
H38 H 0.632439 0.574692 0.050948 0.053 Uiso 1 1 calc R U . . .
C42 C 0.37523(12) 0.24211(17) 0.00519(14) 0.0228(5) Uani 1 1 d . . . . .
H25 H 0.408669 0.281019 0.005242 0.027 Uiso 1 1 calc R U . . .
C44 C 0.500000 0.4493(3) 0.250000 0.0548(16) Uani 1 2 d S T P A .
H27 H 0.500000 0.506412 0.250000 0.066 Uiso 1 2 calc R U P . .
C46 C 0.56297(13) 0.05803(19) 0.19752(14) 0.0284(6) Uani 1 1 d . . . . .
H28 H 0.542786 0.011184 0.213866 0.043 Uiso 1 1 calc R U . . .
H29 H 0.549986 0.106782 0.219036 0.043 Uiso 1 1 calc R U . . .
H30 H 0.605660 0.051697 0.208272 0.043 Uiso 1 1 calc R U . . .
C50 C 0.33376(12) -0.03728(18) 0.10153(16) 0.0296(6) Uani 1 1 d . . . . .
H35 H 0.355689 -0.079117 0.130101 0.035 Uiso 1 1 calc R U . . .
C55 C 0.56838(13) -0.01106(19) 0.08476(16) 0.0309(6) Uani 1 1 d . . . . .
H819 H 0.610977 -0.017916 0.096038 0.046 Uiso 1 1 calc R U . . .
H831 H 0.559462 -0.005192 0.036192 0.046 Uiso 1 1 calc R U . . .
H843 H 0.547765 -0.058266 0.099796 0.046 Uiso 1 1 calc R U . . .
C57 C 0.32501(16) 0.2840(2) 0.03996(19) 0.0403(8) Uani 1 1 d . . . . .
H810 H 0.340281 0.299640 0.085601 0.060 Uiso 1 1 calc R U . . .
H822 H 0.292039 0.246530 0.041525 0.060 Uiso 1 1 calc R U . . .
H834 H 0.311361 0.331942 0.014453 0.060 Uiso 1 1 calc R U . . .
C59 C 0.35315(16) 0.2220(2) -0.06866(16) 0.0360(7) Uani 1 1 d . . . . .
H814 H 0.338921 0.271205 -0.091972 0.054 Uiso 1 1 calc R U . . .
H826 H 0.320948 0.182857 -0.070041 0.054 Uiso 1 1 calc R U . . .
H838 H 0.385635 0.199288 -0.090648 0.054 Uiso 1 1 calc R U . . .
C60 C 0.75447(14) 0.4930(2) 0.34157(18) 0.0385(8) Uani 1 1 d . . . . .
H47 H 0.745420 0.444222 0.365859 0.058 Uiso 1 1 calc R U . . .
H48 H 0.773003 0.532677 0.373226 0.058 Uiso 1 1 calc R U . . .
H49 H 0.781509 0.479622 0.308583 0.058 Uiso 1 1 calc R U . . .
C61 C 0.65219(15) 0.5477(2) 0.35651(16) 0.0387(8) Uani 1 1 d . . . . .
H811 H 0.671019 0.583111 0.391552 0.058 Uiso 1 1 calc R U . . .
H823 H 0.640067 0.497640 0.376738 0.058 Uiso 1 1 calc R U . . .
H835 H 0.617495 0.574585 0.333436 0.058 Uiso 1 1 calc R U . . .
C62 C 0.52548(13) 0.57515(18) 0.10127(16) 0.0299(6) Uani 1 1 d . . . . .
H812 H 0.499550 0.556900 0.133967 0.045 Uiso 1 1 calc R U . . .
H815 H 0.501545 0.595489 0.061334 0.045 Uiso 1 1 calc R U . . .
H824 H 0.551161 0.618152 0.120976 0.045 Uiso 1 1 calc R U . . .
C64 C 0.71346(15) 0.23856(19) 0.14151(15) 0.0326(7) Uani 1 1 d . . . . .
H44 H 0.696835 0.256092 0.096830 0.049 Uiso 1 1 calc R U . . .
H45 H 0.724723 0.181783 0.139947 0.049 Uiso 1 1 calc R U . . .
H46 H 0.748320 0.271022 0.156316 0.049 Uiso 1 1 calc R U . . .
C70 C 0.28238(19) -0.0085(2) 0.1384(2) 0.0608(13) Uani 1 1 d . . . . .
H50 H 0.297830 0.016766 0.180721 0.091 Uiso 1 1 calc R U . . .
H51 H 0.257659 -0.054589 0.147396 0.091 Uiso 1 1 calc R U . . .
H52 H 0.258764 0.030596 0.110517 0.091 Uiso 1 1 calc R U . . .
C71 C 0.31042(18) -0.0779(2) 0.0337(2) 0.0488(9) Uani 1 1 d . . . . .
H53 H 0.285463 -0.123939 0.042205 0.073 Uiso 1 1 calc R U . . .
H54 H 0.343860 -0.096477 0.011075 0.073 Uiso 1 1 calc R U . . .
H55 H 0.287310 -0.038938 0.005168 0.073 Uiso 1 1 calc R U . . .
C74 C 0.03409(19) 0.2261(3) 0.2618(2) 0.0524(10) Uani 1 1 d . . . . .
H61 H 0.039718 0.225265 0.311385 0.063 Uiso 1 1 calc R U . . .
H62 H 0.051375 0.176039 0.245907 0.063 Uiso 1 1 calc R U . . .
C76 C 0.13509(19) 0.2863(3) 0.2561(3) 0.0696(14) Uani 1 1 d . . . . .
H65 H 0.148715 0.238736 0.233480 0.104 Uiso 1 1 calc R U . . .
H801 H 0.144167 0.280118 0.304588 0.104 Uiso 1 1 calc R U . . .
H803 H 0.155063 0.334210 0.241280 0.104 Uiso 1 1 calc R U . . .
C77 C 0.06712(19) 0.2957(3) 0.2383(2) 0.0651(12) Uani 1 1 d . . . . .
H800 H 0.053904 0.345579 0.259078 0.078 Uiso 1 1 calc R U . . .
H804 H 0.058076 0.300947 0.189193 0.078 Uiso 1 1 calc R U . . .
H500 H 0.4104(12) 0.243(3) 0.176(3) 0.010(12) Uiso 0.5 1 d D . P B 2

loop_
_atom_site_aniso_label
_atom_site_aniso_U_11
_atom_site_aniso_U_22
_atom_site_aniso_U_33
_atom_site_aniso_U_23
_atom_site_aniso_U_13
_atom_site_aniso_U_12
Sn1 0.0221(2) 0.0506(3) 0.0225(2) -0.0105(2) 0.01020(18) -0.0100(2)
Sn2 0.0378(3) 0.0355(3) 0.0198(2) -0.00698(19) 0.01338(19) -0.0178(2)
O1 0.0497(14) 0.0419(14) 0.0423(13) 0.0140(11) 0.0241(11) 0.0244(11)
C1 0.0128(11) 0.0142(11) 0.0160(11) 0.0016(9) 0.0029(8) -0.0016(9)
C2 0.0186(12) 0.0202(13) 0.0232(13) 0.0026(10) -0.0002(10) -0.0052(10)
C3 0.0116(10) 0.0133(11) 0.0166(11) 0.0029(9) 0.0000(8) 0.0008(9)
C4 0.0210(12) 0.0202(12) 0.0154(11) 0.0005(10) 0.0048(9) -0.0003(10)
C5 0.0142(11) 0.0156(11) 0.0188(12) 0.0018(9) 0.0011(9) 0.0017(9)
C6 0.0140(11) 0.0174(12) 0.0177(11) -0.0002(9) 0.0034(9) -0.0027(9)
C8 0.0222(12) 0.0135(11) 0.0243(13) 0.0010(10) -0.0028(10) 0.0015(10)
C11 0.0135(11) 0.0159(11) 0.0205(12) 0.0042(10) 0.0034(9) -0.0008(9)
C12 0.0229(13) 0.0222(13) 0.0242(13) 0.0071(11) -0.0010(10) -0.0065(11)
C13 0.0125(11) 0.0137(11) 0.0192(12) 0.0027(9) 0.0023(9) 0.0000(9)
C14 0.0169(11) 0.0168(12) 0.0153(11) 0.0027(9) 0.0002(9) -0.0025(10)
C16 0.0138(11) 0.0178(12) 0.0176(11) 0.0038(10) -0.0002(9) 0.0010(9)
C17 0.0124(11) 0.0158(11) 0.0191(11) 0.0043(9) -0.0006(9) -0.0002(9)
C18 0.0196(12) 0.0117(11) 0.0224(12) -0.0004(10) 0.0018(9) 0.0005(9)
C20 0.0178(12) 0.0179(12) 0.0233(13) 0.0030(10) -0.0018(10) -0.0044(10)
C23 0.0194(12) 0.0199(12) 0.0188(12) 0.0025(10) 0.0000(9) -0.0064(10)
C26 0.0160(12) 0.0279(14) 0.0269(14) 0.0014(11) 0.0006(10) -0.0071(11)
C28 0.0226(13) 0.0202(13) 0.0287(14) 0.0079(11) 0.0006(10) 0.0047(11)
C29 0.0183(12) 0.0168(12) 0.0191(12) -0.0023(10) 0.0005(9) -0.0018(10)
C32 0.0296(14) 0.0151(12) 0.0235(13) 0.0000(10) -0.0068(11) 0.0024(11)
C33 0.0231(13) 0.0273(14) 0.0249(13) 0.0037(11) 0.0026(10) -0.0119(11)
C34 0.0238(13) 0.0171(12) 0.0203(12) -0.0005(10) -0.0015(10) -0.0025(10)
C38 0.0183(12) 0.0168(12) 0.0176(11) 0.0009(10) 0.0003(9) -0.0058(10)
C39 0.057(2) 0.0237(14) 0.0248(15) 0.0103(12) 0.0055(14) 0.0075(14)
C42 0.0182(12) 0.0194(12) 0.0302(14) 0.0031(11) -0.0001(10) -0.0013(10)
C44 0.093(4) 0.022(2) 0.061(4) 0.000 0.058(3) 0.000
C46 0.0245(14) 0.0337(16) 0.0257(14) -0.0006(12) -0.0031(11) 0.0016(12)
C50 0.0208(13) 0.0297(15) 0.0376(16) 0.0116(13) 0.0010(11) -0.0127(12)
C55 0.0248(14) 0.0339(16) 0.0332(16) -0.0087(13) -0.0008(12) -0.0011(12)
C57 0.0440(19) 0.0331(17) 0.046(2) 0.0037(15) 0.0163(15) 0.0094(15)
C59 0.0452(18) 0.0314(16) 0.0302(16) 0.0051(13) -0.0006(13) 0.0099(14)
C60 0.0350(17) 0.0353(17) 0.0399(18) -0.0128(14) -0.0188(14) 0.0014(14)
C61 0.0403(18) 0.0463(19) 0.0303(16) -0.0185(14) 0.0075(13) -0.0071(15)
C62 0.0306(15) 0.0253(14) 0.0323(15) 0.0059(12) -0.0030(12) 0.0091(12)
C64 0.0417(17) 0.0294(15) 0.0272(15) 0.0022(12) 0.0056(13) 0.0182(13)
C70 0.068(3) 0.046(2) 0.079(3) -0.028(2) 0.053(2) -0.038(2)
C71 0.058(2) 0.0344(18) 0.058(2) -0.0150(17) 0.0245(18) -0.0258(17)
C74 0.060(2) 0.054(2) 0.042(2) -0.0053(18) -0.0002(18) 0.0059(19)
C76 0.042(2) 0.103(4) 0.065(3) -0.026(3) 0.008(2) -0.004(2)
C77 0.049(2) 0.092(4) 0.056(3) 0.007(2) 0.0131(19) 0.000(2)

loop_
_atom_type_symbol
_atom_type_description
_atom_type_scat_dispersion_real
_atom_type_scat_dispersion_imag
_atom_type_scat_source
C C 0.0033 0.0016 'International Tables Vol C Tables 4.2.6.8 and 6.1.1.4'
H H 0.0000 0.0000 'International Tables Vol C Tables 4.2.6.8 and 6.1.1.4'
O O 0.0106 0.0060 'International Tables Vol C Tables 4.2.6.8 and 6.1.1.4'
Sn Sn -0.6537 1.4246 'International Tables Vol C Tables 4.2.6.8 and 6.1.1.4'

loop_
_geom_angle_atom_site_label_1
_geom_angle_atom_site_label_2
_geom_angle_atom_site_label_3
_geom_angle
_geom_angle_site_symmetry_1
_geom_angle_site_symmetry_3
_geom_angle_publ_flag
O1 Sn1 C14 96.70(9) . . ?
C14 Sn2 O1 96.55(9) . . ?
C14 Sn2 Sn2 138.27(7) . 2_655 ?
O1 Sn2 Sn2 88.57(7) . 2_655 ?
C14 Sn2 H500 110.1(17) . . ?
O1 Sn2 H500 106.3(17) . . ?
Sn2 Sn2 H500 108.0(17) 2_655 . ?
C44 O1 Sn1 131.6(3) . . ?
C44 O1 Sn2 116.2(2) . . ?
C5 C1 C13 119.9(2) . . ?
C5 C1 C3 121.0(2) . . ?
C13 C1 C3 119.1(2) . . ?
C26 C2 C38 118.7(2) . . ?
C26 C2 C42 119.5(2) . . ?
C38 C2 C42 121.8(2) . . ?
C11 C3 C14 119.7(2) . . ?
C11 C3 C1 119.0(2) . . ?
C14 C3 C1 121.2(2) . . ?
C11 C4 C29 119.5(2) . . ?
C11 C4 H1 120.3 . . ?
C29 C4 H1 120.3 . . ?
C18 C5 C1 118.4(2) . . ?
C18 C5 C32 120.6(2) . . ?
C1 C5 C32 120.8(2) . . ?
C18 C6 C16 117.9(2) . . ?
C18 C6 C34 120.1(2) . . ?
C16 C6 C34 122.0(2) . . ?
C13 C8 C28 114.7(2) . . ?
C13 C8 C64 109.4(2) . . ?
C28 C8 C64 108.9(2) . . ?
C13 C8 H3 107.9 . . ?
C28 C8 H3 107.9 . . ?
C64 C8 H3 107.9 . . ?
C4 C11 C3 121.3(2) . . ?
C4 C11 H4 119.4 . . ?
C3 C11 H4 119.4 . . ?
C33 C12 C23 122.2(2) . . ?
C33 C12 H5 118.9 . . ?
C23 C12 H5 118.9 . . ?
C16 C13 C1 118.9(2) . . ?
C16 C13 C8 120.4(2) . . ?
C1 C13 C8 120.5(2) . . ?
C17 C14 C3 118.4(2) . . ?
C17 C14 Sn2 118.28(17) . . ?
C3 C14 Sn2 123.26(17) . . ?
C17 C14 Sn1 108.69(16) . . ?
C3 C14 Sn1 130.37(18) . . ?
C13 C16 C6 122.1(2) . . ?
C13 C16 H6 119.0 . . ?
C6 C16 H6 119.0 . . ?
C29 C17 C14 120.7(2) . . ?
C29 C17 C38 118.8(2) . . ?
C14 C17 C38 120.2(2) . . ?
C6 C18 C5 122.6(2) . . ?
C6 C18 H7 118.7 . . ?
C5 C18 H7 118.7 . . ?
C55 C20 C23 111.3(2) . . ?
C55 C20 C46 110.4(2) . . ?
C23 C20 C46 112.6(2) . . ?
C55 C20 H9 107.4 . . ?
C23 C20 H9 107.4 . . ?
C46 C20 H9 107.4 . . ?
C12 C23 C38 118.5(2) . . ?
C12 C23 C20 118.9(2) . . ?
C38 C23 C20 122.5(2) . . ?
C33 C26 C2 122.2(2) . . ?
C33 C26 H10 118.9 . . ?
C2 C26 H10 118.9 . . ?
C8 C28 H12 109.5 . . ?
C8 C28 H13 109.5 . . ?
H12 C28 H13 109.5 . . ?
C8 C28 H14 109.5 . . ?
H12 C28 H14 109.5 . . ?
H13 C28 H14 109.5 . . ?
C4 C29 C17 120.2(2) . . ?
C4 C29 H15 119.9 . . ?
C17 C29 H15 119.9 . . ?
C5 C32 C62 114.7(2) . . ?
C5 C32 C39 109.7(2) . . ?
C62 C32 C39 108.5(2) . . ?
C5 C32 H18 107.9 . . ?
C62 C32 H18 107.9 . . ?
C39 C32 H18 107.9 . . ?
C12 C33 C26 118.1(2) . . ?
C12 C33 C50 120.7(3) . . ?
C26 C33 C50 121.2(2) . . ?
C60 C34 C6 113.8(2) . . ?
C60 C34 C61 110.5(3) . . ?
C6 C34 C61 110.5(2) . . ?
C60 C34 H19 107.3 . . ?
C6 C34 H19 107.3 . . ?
C61 C34 H19 107.3 . . ?
C23 C38 C2 120.3(2) . . ?
C23 C38 C17 118.2(2) . . ?
C2 C38 C17 121.5(2) . . ?
C32 C39 H23 109.5 . . ?
C32 C39 H24 109.5 . . ?
H23 C39 H24 109.5 . . ?
C32 C39 H38 109.5 . . ?
H23 C39 H38 109.5 . . ?
H24 C39 H38 109.5 . . ?
C59 C42 C2 110.6(2) . . ?
C59 C42 C57 110.3(3) . . ?
C2 C42 C57 112.1(2) . . ?
C59 C42 H25 107.9 . . ?
C2 C42 H25 107.9 . . ?
C57 C42 H25 107.9 . . ?
O1 C44 O1 129.1(5) 2_655 . ?
O1 C44 H27 115.4 2_655 . ?
O1 C44 H27 115.4 . . ?
C20 C46 H28 109.5 . . ?
C20 C46 H29 109.5 . . ?
H28 C46 H29 109.5 . . ?
C20 C46 H30 109.5 . . ?
H28 C46 H30 109.5 . . ?
H29 C46 H30 109.5 . . ?
C70 C50 C33 112.5(3) . . ?
C70 C50 C71 110.6(3) . . ?
C33 C50 C71 111.0(2) . . ?
C70 C50 H35 107.5 . . ?
C33 C50 H35 107.5 . . ?
C71 C50 H35 107.5 . . ?
C20 C55 H819 109.5 . . ?
C20 C55 H831 109.5 . . ?
H819 C55 H831 109.5 . . ?
C20 C55 H843 109.5 . . ?
H819 C55 H843 109.5 . . ?
H831 C55 H843 109.5 . . ?
C42 C57 H810 109.5 . . ?
C42 C57 H822 109.5 . . ?
H810 C57 H822 109.5 . . ?
C42 C57 H834 109.5 . . ?
H810 C57 H834 109.5 . . ?
H822 C57 H834 109.5 . . ?
C42 C59 H814 109.5 . . ?
C42 C59 H826 109.5 . . ?
H814 C59 H826 109.5 . . ?
C42 C59 H838 109.5 . . ?
H814 C59 H838 109.5 . . ?
H826 C59 H838 109.5 . . ?
C34 C60 H47 109.5 . . ?
C34 C60 H48 109.5 . . ?
H47 C60 H48 109.5 . . ?
C34 C60 H49 109.5 . . ?
H47 C60 H49 109.5 . . ?
H48 C60 H49 109.5 . . ?
C34 C61 H811 109.5 . . ?
C34 C61 H823 109.5 . . ?
H811 C61 H823 109.5 . . ?
C34 C61 H835 109.5 . . ?
H811 C61 H835 109.5 . . ?
H823 C61 H835 109.5 . . ?
C32 C62 H812 109.5 . . ?
C32 C62 H815 109.5 . . ?
H812 C62 H815 109.5 . . ?
C32 C62 H824 109.5 . . ?
H812 C62 H824 109.5 . . ?
H815 C62 H824 109.5 . . ?
C8 C64 H44 109.5 . . ?
C8 C64 H45 109.5 . . ?
H44 C64 H45 109.5 . . ?
C8 C64 H46 109.5 . . ?
H44 C64 H46 109.5 . . ?
H45 C64 H46 109.5 . . ?
C50 C70 H50 109.5 . . ?
C50 C70 H51 109.5 . . ?
H50 C70 H51 109.5 . . ?
C50 C70 H52 109.5 . . ?
H50 C70 H52 109.5 . . ?
H51 C70 H52 109.5 . . ?
C50 C71 H53 109.5 . . ?
C50 C71 H54 109.5 . . ?
H53 C71 H54 109.5 . . ?
C50 C71 H55 109.5 . . ?
H53 C71 H55 109.5 . . ?
H54 C71 H55 109.5 . . ?
C77 C74 C74 115.0(3) . 2 ?
C77 C74 H61 108.5 . . ?
C74 C74 H61 108.5 2 . ?
C77 C74 H62 108.5 . . ?
C74 C74 H62 108.5 2 . ?
H61 C74 H62 107.5 . . ?
C77 C76 H65 109.5 . . ?
C77 C76 H801 109.5 . . ?
H65 C76 H801 109.5 . . ?
C77 C76 H803 109.5 . . ?
H65 C76 H803 109.5 . . ?
H801 C76 H803 109.5 . . ?
C74 C77 C76 112.1(4) . . ?
C74 C77 H800 109.2 . . ?
C76 C77 H800 109.2 . . ?
C74 C77 H804 109.2 . . ?
C76 C77 H804 109.2 . . ?
H800 C77 H804 107.9 . . ?

loop_
_geom_bond_atom_site_label_1
_geom_bond_atom_site_label_2
_geom_bond_distance
_geom_bond_site_symmetry_2
_geom_bond_publ_flag
Sn1 O1 2.097(3) . ?
Sn1 C14 2.267(3) . ?
Sn2 C14 2.145(2) . ?
Sn2 O1 2.226(3) . ?
Sn2 Sn2 2.3299(10) 2_655 ?
Sn2 H500 1.790(19) . ?
O1 C44 1.241(3) . ?
C1 C5 1.412(3) . ?
C1 C13 1.414(3) . ?
C1 C3 1.506(3) . ?
C2 C26 1.390(4) . ?
C2 C38 1.411(3) . ?
C2 C42 1.528(4) . ?
C3 C11 1.395(3) . ?
C3 C14 1.411(3) . ?
C4 C11 1.385(4) . ?
C4 C29 1.389(4) . ?
C4 H1 0.9300 . ?
C5 C18 1.391(3) . ?
C5 C32 1.524(3) . ?
C6 C18 1.390(3) . ?
C6 C16 1.392(3) . ?
C6 C34 1.521(3) . ?
C8 C13 1.527(3) . ?
C8 C28 1.530(4) . ?
C8 C64 1.536(4) . ?
C8 H3 0.9800 . ?
C11 H4 0.9300 . ?
C12 C33 1.386(4) . ?
C12 C23 1.399(3) . ?
C12 H5 0.9300 . ?
C13 C16 1.390(4) . ?
C14 C17 1.407(3) . ?
C16 H6 0.9300 . ?
C17 C29 1.393(3) . ?
C17 C38 1.506(3) . ?
C18 H7 0.9300 . ?
C20 C55 1.517(4) . ?
C20 C23 1.525(4) . ?
C20 C46 1.533(4) . ?
C20 H9 0.9800 . ?
C23 C38 1.402(4) . ?
C26 C33 1.388(4) . ?
C26 H10 0.9300 . ?
C28 H12 0.9600 . ?
C28 H13 0.9600 . ?
C28 H14 0.9600 . ?
C29 H15 0.9300 . ?
C32 C62 1.527(4) . ?
C32 C39 1.535(4) . ?
C32 H18 0.9800 . ?
C33 C50 1.525(4) . ?
C34 C60 1.518(4) . ?
C34 C61 1.527(4) . ?
C34 H19 0.9800 . ?
C39 H23 0.9600 . ?
C39 H24 0.9600 . ?
C39 H38 0.9600 . ?
C42 C59 1.519(4) . ?
C42 C57 1.538(4) . ?
C42 H25 0.9800 . ?
C44 H27 0.9300 . ?
C46 H28 0.9600 . ?
C46 H29 0.9600 . ?
C46 H30 0.9600 . ?
C50 C70 1.500(5) . ?
C50 C71 1.531(5) . ?
C50 H35 0.9800 . ?
C55 H819 0.9600 . ?
C55 H831 0.9600 . ?
C55 H843 0.9600 . ?
C57 H810 0.9600 . ?
C57 H822 0.9600 . ?
C57 H834 0.9600 . ?
C59 H814 0.9600 . ?
C59 H826 0.9600 . ?
C59 H838 0.9600 . ?
C60 H47 0.9600 . ?
C60 H48 0.9600 . ?
C60 H49 0.9600 . ?
C61 H811 0.9600 . ?
C61 H823 0.9600 . ?
C61 H835 0.9600 . ?
C62 H812 0.9600 . ?
C62 H815 0.9600 . ?
C62 H824 0.9600 . ?
C64 H44 0.9600 . ?
C64 H45 0.9600 . ?
C64 H46 0.9600 . ?
C70 H50 0.9600 . ?
C70 H51 0.9600 . ?
C70 H52 0.9600 . ?
C71 H53 0.9600 . ?
C71 H54 0.9600 . ?
C71 H55 0.9600 . ?
C74 C77 1.456(6) . ?
C74 C74 1.544(8) 2 ?
C74 H61 0.9700 . ?
C74 H62 0.9700 . ?
C76 C77 1.529(6) . ?
C76 H65 0.9600 . ?
C76 H801 0.9600 . ?
C76 H803 0.9600 . ?
C77 H800 0.9700 . ?
C77 H804 0.9700 . ?

loop_
_geom_torsion_atom_site_label_1
_geom_torsion_atom_site_label_2
_geom_torsion_atom_site_label_3
_geom_torsion_atom_site_label_4
_geom_torsion
_geom_torsion_site_symmetry_1
_geom_torsion_site_symmetry_2
_geom_torsion_site_symmetry_3
_geom_torsion_site_symmetry_4
_geom_torsion_publ_flag
C5 C1 C3 C11 80.0(3) . . . . ?
C13 C1 C3 C11 -98.2(3) . . . . ?
C5 C1 C3 C14 -104.4(3) . . . . ?
C13 C1 C3 C14 77.4(3) . . . . ?
C13 C1 C5 C18 -2.6(4) . . . . ?
C3 C1 C5 C18 179.2(2) . . . . ?
C13 C1 C5 C32 174.2(2) . . . . ?
C3 C1 C5 C32 -4.0(4) . . . . ?
C29 C4 C11 C3 -2.6(4) . . . . ?
C14 C3 C11 C4 -0.7(4) . . . . ?
C1 C3 C11 C4 175.0(2) . . . . ?
C5 C1 C13 C16 3.9(3) . . . . ?
C3 C1 C13 C16 -177.9(2) . . . . ?
C5 C1 C13 C8 -170.9(2) . . . . ?
C3 C1 C13 C8 7.4(3) . . . . ?
C28 C8 C13 C16 25.3(3) . . . . ?
C64 C8 C13 C16 -97.3(3) . . . . ?
C28 C8 C13 C1 -160.0(2) . . . . ?
C64 C8 C13 C1 77.4(3) . . . . ?
C11 C3 C14 C17 4.3(3) . . . . ?
C1 C3 C14 C17 -171.4(2) . . . . ?
C11 C3 C14 Sn2 -178.22(17) . . . . ?
C1 C3 C14 Sn2 6.1(3) . . . . ?
C11 C3 C14 Sn1 -155.51(18) . . . . ?
C1 C3 C14 Sn1 28.8(3) . . . . ?
C1 C13 C16 C6 -2.4(4) . . . . ?
C8 C13 C16 C6 172.3(2) . . . . ?
C18 C6 C16 C13 -0.3(4) . . . . ?
C34 C6 C16 C13 179.8(2) . . . . ?
C3 C14 C17 C29 -4.5(3) . . . . ?
Sn2 C14 C17 C29 177.81(18) . . . . ?
Sn1 C14 C17 C29 159.30(19) . . . . ?
C3 C14 C17 C38 169.1(2) . . . . ?
Sn2 C14 C17 C38 -8.5(3) . . . . ?
Sn1 C14 C17 C38 -27.0(3) . . . . ?
C16 C6 C18 C5 1.7(4) . . . . ?
C34 C6 C18 C5 -178.4(2) . . . . ?
C1 C5 C18 C6 -0.2(4) . . . . ?
C32 C5 C18 C6 -177.1(2) . . . . ?
C33 C12 C23 C38 1.3(4) . . . . ?
C33 C12 C23 C20 -175.6(3) . . . . ?
C55 C20 C23 C12 59.6(3) . . . . ?
C46 C20 C23 C12 -65.0(3) . . . . ?
C55 C20 C23 C38 -117.1(3) . . . . ?
C46 C20 C23 C38 118.3(3) . . . . ?
C38 C2 C26 C33 0.5(4) . . . . ?
C42 C2 C26 C33 179.2(3) . . . . ?
C11 C4 C29 C17 2.4(4) . . . . ?
C14 C17 C29 C4 1.3(4) . . . . ?
C38 C17 C29 C4 -172.5(2) . . . . ?
C18 C5 C32 C62 -40.9(3) . . . . ?
C1 C5 C32 C62 142.4(3) . . . . ?
C18 C5 C32 C39 81.5(3) . . . . ?
C1 C5 C32 C39 -95.3(3) . . . . ?
C23 C12 C33 C26 -2.1(4) . . . . ?
C23 C12 C33 C50 175.9(3) . . . . ?
C2 C26 C33 C12 1.2(4) . . . . ?
C2 C26 C33 C50 -176.8(3) . . . . ?
C18 C6 C34 C60 -154.2(3) . . . . ?
C16 C6 C34 C60 25.7(4) . . . . ?
C18 C6 C34 C61 80.8(3) . . . . ?
C16 C6 C34 C61 -99.2(3) . . . . ?
C12 C23 C38 C2 0.5(4) . . . . ?
C20 C23 C38 C2 177.2(2) . . . . ?
C12 C23 C38 C17 -178.6(2) . . . . ?
C20 C23 C38 C17 -1.8(4) . . . . ?
C26 C2 C38 C23 -1.3(4) . . . . ?
C42 C2 C38 C23 -180.0(2) . . . . ?
C26 C2 C38 C17 177.7(2) . . . . ?
C42 C2 C38 C17 -0.9(4) . . . . ?
C29 C17 C38 C23 91.2(3) . . . . ?
C14 C17 C38 C23 -82.6(3) . . . . ?
C29 C17 C38 C2 -87.9(3) . . . . ?
C14 C17 C38 C2 98.3(3) . . . . ?
C26 C2 C42 C59 -68.9(3) . . . . ?
C38 C2 C42 C59 109.7(3) . . . . ?
C26 C2 C42 C57 54.6(4) . . . . ?
C38 C2 C42 C57 -126.7(3) . . . . ?
Sn1 O1 C44 O1 10.41(13) . . . 2_655 ?
Sn2 O1 C44 O1 -4.77(7) . . . 2_655 ?
C12 C33 C50 C70 126.0(3) . . . . ?
C26 C33 C50 C70 -56.1(4) . . . . ?
C12 C33 C50 C71 -109.5(3) . . . . ?
C26 C33 C50 C71 68.4(4) . . . . ?
C74 C74 C77 C76 -172.9(4) 2 . . . ?
